data_1576367
loop_
_publ_author_name
'Wieprecht, Nele'
'Krummenacher, Ivo'
'W\"ust, Leonie'
'Michel, Maximilian'
'Neder, Marco'
'H\"afner, Andreas'
'Karg, Jordan'
'Braunschweig, Holger'

_publ_section_title
;
 Boraindenes as versatile precursors to benzannulated boron heterocycles
;
_journal_name_full 'Chemical Science'
_journal_paper_doi 10.1039/D5SC08526H
_journal_year 2025
_chemical_formula_moiety 'C27 H21 B S'
_chemical_formula_sum 'C27 H21 B S'
_chemical_formula_weight 388.31
_space_group_crystal_system triclinic
_space_group_IT_number 2
_space_group_name_Hall '-P 1'
_space_group_name_H-M_alt 'P -1'
_atom_sites_solution_hydrogens geom
_atom_sites_solution_primary dual
_atom_sites_solution_secondary difmap
_audit_creation_date 2025-03-03
_audit_creation_method 'CIF-fill 1.5y (K.Radacki, 2005-25)'
_audit_update_record
;
2025-11-03 deposited with the CCDC.	2025-12-01 downloaded from the CCDC.
;
_cell_angle_alpha 109.291(4)
_cell_angle_beta 95.409(3)
_cell_angle_gamma 109.726(4)
_cell_formula_units_Z 2
_cell_length_a 9.3633(4)
_cell_length_b 10.9091(5)
_cell_length_c 11.5638(4)
_cell_measurement_reflns_used 7919
_cell_measurement_temperature 100(2)
_cell_measurement_theta_max 74.5000
_cell_measurement_theta_min 4.1380
_cell_volume 1020.91(9)
_computing_cell_refinement 'CrysAlisPro 1.171.41.112a (Rigaku OD, 2021)'
_computing_data_collection 'CrysAlisPro 1.171.41.112a (Rigaku OD, 2021)'
_computing_data_reduction 'CrysAlisPro 1.171.41.112a (Rigaku OD, 2021)'
_computing_molecular_graphics 'ShelXLe (Huebschle et all, 2011)'
_computing_publication_material 'SHELXL-2019/2 (Sheldrick, 2019)'
_computing_structure_refinement 'SHELXL-2019/2 (Sheldrick, 2019)'
_computing_structure_solution 'SHELXT 2014/5 (Sheldrick, 2014)'
_diffrn_ambient_environment N~2~
_diffrn_ambient_temperature 100(2)
_diffrn_detector HPA
_diffrn_detector_area_resol_mean 10.0
_diffrn_detector_type 'HyPix Arc150'
_diffrn_measured_fraction_theta_full 0.990
_diffrn_measured_fraction_theta_max 0.940
_diffrn_measurement_details
;
 
 List of Runs (angles in degrees, time in seconds):
 --------------------------------------------------------------------------
  1  \w     92.00 122.00   0.50    0.05    --   84.76  15.00-120.00   60
  2  \w     50.00  82.00   0.50    0.05    --   84.76  15.00-120.00   64
  3  \w     47.00  72.00   0.50    0.05    --   77.01  15.00 -90.00   50
  4  \w     90.00 117.00   0.50    0.05    --   77.01  15.00 -90.00   54
  5  \w     56.00 135.00   0.50    0.05    --   84.76  15.00 -30.00  158
  6  \w     17.00  63.00   0.50    0.05    --   58.85 -95.00   0.00   92
  7  \w     35.00  91.00   0.50    0.05    --   77.01-112.00 150.00  112
  8  \w     39.00  67.00   0.50    0.05    --   84.76-112.00   0.00   56
  9  \w     39.00  65.00   0.50    0.05    --   77.01 -95.00 -60.00   52
 10  \w     16.00  46.00   0.50    0.05    --   58.85 -95.00 -30.00   60
 11  \w     52.00  92.00   0.50    0.05    --   84.76 -95.00  30.00   80
 12  \w     16.00  41.00   0.50    0.05    --   58.85 -95.00 -60.00   50
 13  \w     35.00  63.00   0.50    0.05    --   77.01 -95.00-120.00   56
 14  \w     29.00  54.00   0.50    0.05    --   58.85 -95.00-150.00   50
 15  \w     39.00  64.00   0.50    0.05    --   84.76-112.00-180.00   50
 16  \w     66.00  92.00   0.50    0.05    --   84.76 -95.00-120.00   52
 17  \w     42.00  92.00   0.50    0.05    --   84.76 -95.00 -90.00  100
 18  \w     61.00  92.00   0.50    0.05    --   84.76 -95.00 -30.00   62
 19  \w     45.00  87.00   0.50    0.05    --   84.76 -95.00  90.00   84
 20  \w     67.00  92.00   0.50    0.05    --   84.76 -95.00 120.00   50
 21  \w    -93.00 -38.00   0.50    0.05    --  -76.45 112.00 150.00  110
 22  \w    -59.00 -24.00   0.50    0.05    --  -69.92 126.00  90.00   70
 23  \w    -56.00 -30.00   0.50    0.05    --  -69.92 126.00   0.00   52
 24  \w    -62.00 -35.00   0.50    0.05    --  -76.45 112.00  30.00   54
 25  \w    -98.00 -64.00   0.50    0.05    --  -69.92 126.00   0.00   68
 26  \w    -89.00 -42.00   0.50    0.05    --  -76.45 112.00 -30.00   94
 27  \w    -98.00 -71.00   0.50    0.05    --  -69.92 126.00-180.00   54
 28  \w    -62.00 -26.00   0.50    0.05    --  -69.92 126.00-180.00   72
 29  \w    -98.00 -32.00   0.50    0.05    --  -60.43 -15.00 -30.00  132
 30  \w   -123.00 -45.00   0.50    0.05    --  -76.45 -15.00 -60.00  156
 31  \w   -107.00 -47.00   0.50    0.05    --  -76.45 -15.00  30.00  120
 32  \w    -74.00 -46.00   0.50    0.05    --  -76.45 -15.00  90.00   56
 33  \w   -111.00 -80.00   0.50    0.05    --  -76.45 -15.00  90.00   62
;
_diffrn_measurement_device 'four-circle diffractometer'
_diffrn_measurement_device_type 'Rigaku XtaLAB Synergy-R'
_diffrn_measurement_method '\w scans'
_diffrn_orient_matrix_type
;
 CrysAlisPro convention (1999,Acta A55,543-557)
;
_diffrn_orient_matrix_UB_11 -0.0764830000
_diffrn_orient_matrix_UB_12 -0.1561909000
_diffrn_orient_matrix_UB_13 -0.0181217000
_diffrn_orient_matrix_UB_21 0.1590452000
_diffrn_orient_matrix_UB_22 -0.0122383000
_diffrn_orient_matrix_UB_23 -0.0011415000
_diffrn_orient_matrix_UB_31 0.0334644000
_diffrn_orient_matrix_UB_32 0.0436294000
_diffrn_orient_matrix_UB_33 0.1440095000
_diffrn_radiation_monochromator 'multi-layer mirror'
_diffrn_radiation_probe x-ray
_diffrn_radiation_type CuK\a
_diffrn_radiation_wavelength 1.54184
_diffrn_radiation_xray_symbol K-L~2,3~
_diffrn_reflns_av_R_equivalents 0.0633
_diffrn_reflns_av_unetI/netI 0.0465
_diffrn_reflns_Laue_measured_fraction_full 0.990
_diffrn_reflns_Laue_measured_fraction_max 0.940
_diffrn_reflns_limit_h_max 11
_diffrn_reflns_limit_h_min -11
_diffrn_reflns_limit_k_max 12
_diffrn_reflns_limit_k_min -13
_diffrn_reflns_limit_l_max 14
_diffrn_reflns_limit_l_min -14
_diffrn_reflns_number 3935
_diffrn_reflns_point_group_measured_fraction_full 0.990
_diffrn_reflns_point_group_measured_fraction_max 0.940
_diffrn_reflns_theta_full 67.684
_diffrn_reflns_theta_max 74.609
_diffrn_reflns_theta_min 4.164
_diffrn_source 'rotating-anode X-ray tube'
_diffrn_source_type 'PhotonJet-R X-ray Source'
_exptl_absorpt_coefficient_mu 1.460
_exptl_absorpt_correction_T_max 1.00000
_exptl_absorpt_correction_T_min 0.55266
_exptl_absorpt_correction_type multi-scan
_exptl_absorpt_process_details
;
 CrysAlisPro 1.171.41.112a (Rigaku Oxford Diffraction, 2021) Empirical 
 absorption correction using spherical harmonics, implemented in SCALE3 
 ABSPACK scaling algorithm.
;
_exptl_crystal_colour 'clear light yellow'
_exptl_crystal_density_diffrn 1.263
_exptl_crystal_description block
_exptl_crystal_F_000 408
_exptl_crystal_preparation
;
 For data collection the crystal was immersed in a film of perfluoropolyether 
 oil, mounted on a polyimide loop and transferred to stream of cold nitrogen 
 (Oxford Cryostream 800).
;
_exptl_crystal_size_max 0.526
_exptl_crystal_size_mid 0.308
_exptl_crystal_size_min 0.252
_refine_diff_density_max 0.412
_refine_diff_density_min -0.446
_refine_diff_density_rms 0.081
_refine_ls_extinction_method none
_refine_ls_goodness_of_fit_ref 1.900
_refine_ls_hydrogen_treatment constr
_refine_ls_matrix_type full
_refine_ls_number_parameters 264
_refine_ls_number_reflns 3935
_refine_ls_number_restraints 0
_refine_ls_restrained_S_all 1.900
_refine_ls_R_factor_all 0.0682
_refine_ls_R_factor_gt 0.0658
_refine_ls_shift/su_max 0.000
_refine_ls_shift/su_mean 0.000
_refine_ls_structure_factor_coef Fsqd
_refine_ls_weighting_details
;
 w=1/[\s^2^(Fo^2^)+(0.1000P)^2^] where P=(Fo^2^+2Fc^2^)/3
;
_refine_ls_weighting_scheme calc
_refine_ls_wR_factor_gt 0.2249
_refine_ls_wR_factor_ref 0.2294
_reflns_Friedel_coverage 0.000
_reflns_number_gt 3734
_reflns_number_total 3935
_reflns_threshold_expression 'I > 2\s(I)'
_twin_dimensionality triperiodic
_twin_formation_mechanism gt
_twin_morphology polysynthetic
_twin_special_details
;
 
 Component 2 rotated by 133.7106\% 
 around [-0.07 -0.30 0.95] (reciprocal) or [0.00 -0.00 1.00] (direct)
;
_cod_data_source_file d5sc08526h2.cif
_cod_data_source_block 3bTol
_cod_original_cell_volume 1020.91(8)
_cod_database_code 1576367
_shelx_shelxl_version_number 2019/2
_shelx_space_group_comment
;
 The symmetry employed for this shelxl refinement is uniquely defined by the 
 following loop, which should always be used as a source of symmetry 
 information in preference to the above space-group names. They are only 
 intended as comments.
;

loop_
_space_group_symop_operation_xyz
'x, y, z'
'-x, -y, -z'

loop_
_atom_site_label
_atom_site_type_symbol
_atom_site_fract_x
_atom_site_fract_y
_atom_site_fract_z
_atom_site_U_iso_or_equiv
_atom_site_adp_type
_atom_site_occupancy
_atom_site_site_symmetry_order
_atom_site_calc_flag
_atom_site_refinement_flags_posn
_atom_site_refinement_flags_adp
_atom_site_refinement_flags_occupancy
_atom_site_disorder_assembly
_atom_site_disorder_group
S1_1 S 0.74842(6) 0.77947(5) 0.41480(5) 0.0260(3) Uani 1 1 d . . . . .
B1_1 B 0.5636(3) 0.6333(2) 0.3581(2) 0.0208(5) Uani 1 1 d . . . . .
C1_1 C 0.5448(2) 0.4984(2) 0.24712(19) 0.0203(4) Uani 1 1 d . . . . .
C2_1 C 0.6611(2) 0.4840(2) 0.18666(19) 0.0210(5) Uani 1 1 d . . . . .
C3_1 C 0.8188(2) 0.5941(2) 0.2198(2) 0.0221(5) Uani 1 1 d . . . . .
C4_1 C 0.9316(3) 0.5696(2) 0.1523(2) 0.0273(5) Uani 1 1 d . . . . .
H7_1 H 0.903908 0.480694 0.085485 0.033 Uiso 1 1 calc R U . . .
C5_1 C 1.0806(3) 0.6708(3) 0.1805(2) 0.0289(5) Uani 1 1 d . . . . .
H6_1 H 1.154138 0.650090 0.134479 0.035 Uiso 1 1 calc R U . . .
C6_1 C 1.1233(3) 0.8029(3) 0.2759(2) 0.0294(5) Uani 1 1 d . . . . .
H5_1 H 1.225216 0.873047 0.294594 0.035 Uiso 1 1 calc R U . . .
C7_1 C 1.0168(3) 0.8313(3) 0.3431(2) 0.0292(5) Uani 1 1 d . . . . .
H4_1 H 1.045660 0.921828 0.407895 0.035 Uiso 1 1 calc R U . . .
C8_1 C 0.8665(3) 0.7288(2) 0.3177(2) 0.0234(5) Uani 1 1 d . . . . .
C1_2 C 0.4377(2) 0.6619(2) 0.4310(2) 0.0225(5) Uani 1 1 d . . . . .
C2_2 C 0.4390(3) 0.7995(2) 0.4789(2) 0.0268(5) Uani 1 1 d . . . . .
H2_2 H 0.515748 0.872929 0.464907 0.032 Uiso 1 1 calc R U . . .
C3_2 C 0.3323(3) 0.8305(2) 0.5453(2) 0.0284(5) Uani 1 1 d . . . . .
H3_2 H 0.335936 0.924040 0.574487 0.034 Uiso 1 1 calc R U . . .
C4_2 C 0.2191(3) 0.7272(3) 0.5702(2) 0.0270(5) Uani 1 1 d . . . . .
C5_2 C 0.2193(3) 0.5924(2) 0.5282(2) 0.0273(5) Uani 1 1 d . . . . .
H5_2 H 0.146298 0.521192 0.547159 0.033 Uiso 1 1 calc R U . . .
C6_2 C 0.3249(2) 0.5595(2) 0.4584(2) 0.0246(5) Uani 1 1 d . . . . .
H6_2 H 0.320009 0.465573 0.428972 0.029 Uiso 1 1 calc R U . . .
C7_2 C 0.1005(3) 0.7634(3) 0.6385(2) 0.0338(6) Uani 1 1 d . . . . .
H7A_2 H 0.153291 0.852047 0.712317 0.051 Uiso 1 1 calc R U . . .
H7B_2 H 0.046016 0.687582 0.665760 0.051 Uiso 1 1 calc R U . . .
H7C_2 H 0.024917 0.774056 0.581982 0.051 Uiso 1 1 calc R U . . .
C1_3 C 0.3897(2) 0.3758(2) 0.20531(19) 0.0222(5) Uani 1 1 d . . . . .
C2_3 C 0.2608(3) 0.3778(2) 0.1371(2) 0.0279(5) Uani 1 1 d . . . . .
H2_3 H 0.271345 0.456338 0.114980 0.033 Uiso 1 1 calc R U . . .
C3_3 C 0.1159(3) 0.2654(3) 0.1009(2) 0.0339(6) Uani 1 1 d . . . . .
H3_3 H 0.029141 0.266783 0.052458 0.041 Uiso 1 1 calc R U . . .
C4_3 C 0.0984(3) 0.1525(3) 0.1350(2) 0.0321(6) Uani 1 1 d . . . . .
H4_3 H -0.000664 0.076850 0.111573 0.039 Uiso 1 1 calc R U . . .
C5_3 C 0.2265(3) 0.1500(2) 0.2042(2) 0.0311(5) Uani 1 1 d . . . . .
H5_3 H 0.214879 0.072501 0.228214 0.037 Uiso 1 1 calc R U . . .
C6_3 C 0.3718(3) 0.2606(2) 0.2382(2) 0.0255(5) Uani 1 1 d . . . . .
H6_3 H 0.459216 0.257503 0.284142 0.031 Uiso 1 1 calc R U . . .
C1_4 C 0.6276(2) 0.3486(2) 0.0786(2) 0.0214(5) Uani 1 1 d . . . . .
C2_4 C 0.6941(2) 0.2547(2) 0.0892(2) 0.0251(5) Uani 1 1 d . . . . .
H2_4 H 0.764173 0.278465 0.165567 0.030 Uiso 1 1 calc R U . . .
C6_4 C 0.5266(3) 0.3111(2) -0.0353(2) 0.0250(5) Uani 1 1 d . . . . .
H6_4 H 0.480748 0.373597 -0.045374 0.030 Uiso 1 1 calc R U . . .
C3_4 C 0.6596(3) 0.1275(2) -0.0099(2) 0.0278(5) Uani 1 1 d . . . . .
H3_4 H 0.705312 0.064628 -0.000740 0.033 Uiso 1 1 calc R U . . .
C5_4 C 0.4924(3) 0.1831(2) -0.1346(2) 0.0276(5) Uani 1 1 d . . . . .
H5_4 H 0.422748 0.158744 -0.211331 0.033 Uiso 1 1 calc R U . . .
C4_4 C 0.5583(3) 0.0914(2) -0.1227(2) 0.0277(5) Uani 1 1 d . . . . .
H4_4 H 0.534913 0.004462 -0.190852 0.033 Uiso 1 1 calc R U . . .

loop_
_atom_site_aniso_label
_atom_site_aniso_U_11
_atom_site_aniso_U_22
_atom_site_aniso_U_33
_atom_site_aniso_U_23
_atom_site_aniso_U_13
_atom_site_aniso_U_12
S1_1 0.0208(4) 0.0197(4) 0.0274(4) 0.0037(3) 0.0054(2) 0.0014(3)
B1_1 0.0203(11) 0.0188(11) 0.0213(12) 0.0084(9) 0.0037(9) 0.0048(9)
C1_1 0.0190(10) 0.0176(9) 0.0216(10) 0.0086(8) 0.0021(8) 0.0038(8)
C2_1 0.0207(10) 0.0189(10) 0.0209(10) 0.0083(8) 0.0024(8) 0.0049(8)
C3_1 0.0204(10) 0.0210(10) 0.0222(10) 0.0103(8) 0.0028(8) 0.0038(8)
C4_1 0.0254(11) 0.0244(11) 0.0281(12) 0.0082(9) 0.0076(9) 0.0065(9)
C5_1 0.0238(11) 0.0303(12) 0.0318(12) 0.0138(10) 0.0105(9) 0.0066(10)
C6_1 0.0205(11) 0.0282(12) 0.0340(13) 0.0147(10) 0.0057(9) 0.0005(9)
C7_1 0.0235(11) 0.0242(11) 0.0287(12) 0.0069(9) 0.0035(9) 0.0001(9)
C8_1 0.0194(10) 0.0214(10) 0.0239(11) 0.0079(9) 0.0032(8) 0.0030(8)
C1_2 0.0204(10) 0.0216(10) 0.0204(10) 0.0067(8) 0.0025(8) 0.0039(8)
C2_2 0.0279(11) 0.0208(11) 0.0293(12) 0.0098(9) 0.0080(9) 0.0061(9)
C3_2 0.0305(12) 0.0236(11) 0.0287(12) 0.0097(9) 0.0073(9) 0.0082(9)
C4_2 0.0232(10) 0.0329(12) 0.0229(11) 0.0114(9) 0.0032(8) 0.0087(9)
C5_2 0.0202(11) 0.0292(12) 0.0276(12) 0.0127(9) 0.0039(9) 0.0026(9)
C6_2 0.0222(10) 0.0220(10) 0.0251(11) 0.0089(9) 0.0036(8) 0.0042(9)
C7_2 0.0310(12) 0.0421(14) 0.0309(13) 0.0144(11) 0.0111(10) 0.0161(11)
C1_3 0.0213(10) 0.0194(10) 0.0193(10) 0.0040(8) 0.0051(8) 0.0036(8)
C2_3 0.0232(11) 0.0283(11) 0.0307(12) 0.0126(9) 0.0059(9) 0.0074(9)
C3_3 0.0215(11) 0.0373(13) 0.0333(12) 0.0091(10) 0.0018(9) 0.0058(10)
C4_3 0.0218(11) 0.0236(11) 0.0332(13) 0.0008(9) 0.0088(9) -0.0027(9)
C5_3 0.0337(12) 0.0188(10) 0.0358(13) 0.0080(9) 0.0133(10) 0.0053(9)
C6_3 0.0258(11) 0.0201(10) 0.0276(11) 0.0078(8) 0.0074(9) 0.0066(9)
C1_4 0.0193(10) 0.0188(10) 0.0226(11) 0.0089(8) 0.0069(8) 0.0021(8)
C2_4 0.0241(11) 0.0239(11) 0.0257(11) 0.0104(9) 0.0044(9) 0.0072(9)
C6_4 0.0264(11) 0.0224(10) 0.0258(11) 0.0107(9) 0.0043(9) 0.0082(9)
C3_4 0.0270(11) 0.0222(10) 0.0356(12) 0.0128(9) 0.0102(9) 0.0086(9)
C5_4 0.0278(11) 0.0252(11) 0.0222(11) 0.0068(9) 0.0031(9) 0.0043(9)
C4_4 0.0277(11) 0.0189(10) 0.0288(12) 0.0053(9) 0.0103(9) 0.0028(9)

loop_
_atom_type_symbol
_atom_type_description
_atom_type_scat_dispersion_real
_atom_type_scat_dispersion_imag
_atom_type_scat_source
C C 0.0181 0.0091 'International Tables Vol C Tables 4.2.6.8 and 6.1.1.4'
H H 0.0000 0.0000 'International Tables Vol C Tables 4.2.6.8 and 6.1.1.4'
B B 0.0090 0.0039 'International Tables Vol C Tables 4.2.6.8 and 6.1.1.4'
S S 0.3331 0.5567 'International Tables Vol C Tables 4.2.6.8 and 6.1.1.4'

loop_
_exptl_crystal_face_index_h
_exptl_crystal_face_index_k
_exptl_crystal_face_index_l
_exptl_crystal_face_perp_dist
1 -1 2 0.2410
-1 1 -2 0.1944
1 0 -1 0.2109
-2 0 1 0.2119
-1 0 0 0.2018
-2 1 -2 0.1590
-2 1 -1 0.1686
2 -1 1 0.1694
-1 0 2 0.2096
1 0 -2 0.2439
1 0 0 0.1135
2 0 1 0.1570
2 1 -1 0.1344
-2 -1 1 0.1952
-2 -1 2 0.2106
2 1 0 0.1143
-2 1 1 0.2102
-2 1 0 0.1701
2 -1 -1 0.1739
-1 -1 1 0.2071
-1 -1 2 0.2346
1 1 -2 0.2197
1 1 0 0.1092
1 -2 0 0.1407
1 -2 1 0.1841
1 -2 2 0.2318
-1 2 0 0.1695
-1 2 -1 0.1638
-1 2 -2 0.1961
1 -1 0 0.1341
0 1 0 0.1268
0 1 -1 0.2094
0 2 -1 0.1499
0 2 1 0.1219
0 -1 1 0.2239
0 -1 0 0.1248
0 -2 -1 0.1587
0 -1 -1 0.1928

loop_
_geom_angle_atom_site_label_1
_geom_angle_atom_site_label_2
_geom_angle_atom_site_label_3
_geom_angle
_geom_angle_site_symmetry_1
_geom_angle_site_symmetry_3
_geom_angle_publ_flag
C8_1 S1_1 B1_1 105.85(11) . . ?
C1_1 B1_1 C1_2 127.93(19) . . ?
C1_1 B1_1 S1_1 118.65(16) . . ?
C1_2 B1_1 S1_1 113.42(16) . . ?
C2_1 C1_1 C1_3 118.95(19) . . ?
C2_1 C1_1 B1_1 123.90(19) . . ?
C1_3 C1_1 B1_1 117.15(18) . . ?
C1_1 C2_1 C3_1 124.51(19) . . ?
C1_1 C2_1 C1_4 118.86(19) . . ?
C3_1 C2_1 C1_4 116.63(18) . . ?
C8_1 C3_1 C4_1 116.36(19) . . ?
C8_1 C3_1 C2_1 123.1(2) . . ?
C4_1 C3_1 C2_1 120.55(19) . . ?
C5_1 C4_1 C3_1 122.1(2) . . ?
C5_1 C4_1 H7_1 118.9 . . ?
C3_1 C4_1 H7_1 118.9 . . ?
C4_1 C5_1 C6_1 120.2(2) . . ?
C4_1 C5_1 H6_1 119.9 . . ?
C6_1 C5_1 H6_1 119.9 . . ?
C7_1 C6_1 C5_1 119.5(2) . . ?
C7_1 C6_1 H5_1 120.2 . . ?
C5_1 C6_1 H5_1 120.2 . . ?
C6_1 C7_1 C8_1 121.0(2) . . ?
C6_1 C7_1 H4_1 119.5 . . ?
C8_1 C7_1 H4_1 119.5 . . ?
C7_1 C8_1 C3_1 120.8(2) . . ?
C7_1 C8_1 S1_1 115.28(17) . . ?
C3_1 C8_1 S1_1 123.93(17) . . ?
C6_2 C1_2 C2_2 116.1(2) . . ?
C6_2 C1_2 B1_1 124.0(2) . . ?
C2_2 C1_2 B1_1 119.78(19) . . ?
C3_2 C2_2 C1_2 122.0(2) . . ?
C3_2 C2_2 H2_2 119.0 . . ?
C1_2 C2_2 H2_2 119.0 . . ?
C2_2 C3_2 C4_2 121.2(2) . . ?
C2_2 C3_2 H3_2 119.4 . . ?
C4_2 C3_2 H3_2 119.4 . . ?
C5_2 C4_2 C3_2 117.7(2) . . ?
C5_2 C4_2 C7_2 122.5(2) . . ?
C3_2 C4_2 C7_2 119.8(2) . . ?
C4_2 C5_2 C6_2 121.3(2) . . ?
C4_2 C5_2 H5_2 119.3 . . ?
C6_2 C5_2 H5_2 119.3 . . ?
C5_2 C6_2 C1_2 121.5(2) . . ?
C5_2 C6_2 H6_2 119.3 . . ?
C1_2 C6_2 H6_2 119.3 . . ?
C4_2 C7_2 H7A_2 109.5 . . ?
C4_2 C7_2 H7B_2 109.5 . . ?
H7A_2 C7_2 H7B_2 109.5 . . ?
C4_2 C7_2 H7C_2 109.5 . . ?
H7A_2 C7_2 H7C_2 109.5 . . ?
H7B_2 C7_2 H7C_2 109.5 . . ?
C2_3 C1_3 C6_3 118.9(2) . . ?
C2_3 C1_3 C1_1 120.57(19) . . ?
C6_3 C1_3 C1_1 120.45(19) . . ?
C1_3 C2_3 C3_3 120.6(2) . . ?
C1_3 C2_3 H2_3 119.7 . . ?
C3_3 C2_3 H2_3 119.7 . . ?
C4_3 C3_3 C2_3 120.3(2) . . ?
C4_3 C3_3 H3_3 119.9 . . ?
C2_3 C3_3 H3_3 119.9 . . ?
C3_3 C4_3 C5_3 119.6(2) . . ?
C3_3 C4_3 H4_3 120.2 . . ?
C5_3 C4_3 H4_3 120.2 . . ?
C4_3 C5_3 C6_3 120.2(2) . . ?
C4_3 C5_3 H5_3 119.9 . . ?
C6_3 C5_3 H5_3 119.9 . . ?
C1_3 C6_3 C5_3 120.4(2) . . ?
C1_3 C6_3 H6_3 119.8 . . ?
C5_3 C6_3 H6_3 119.8 . . ?
C6_4 C1_4 C2_4 118.0(2) . . ?
C6_4 C1_4 C2_1 120.84(19) . . ?
C2_4 C1_4 C2_1 121.17(19) . . ?
C3_4 C2_4 C1_4 121.1(2) . . ?
C3_4 C2_4 H2_4 119.5 . . ?
C1_4 C2_4 H2_4 119.5 . . ?
C5_4 C6_4 C1_4 120.6(2) . . ?
C5_4 C6_4 H6_4 119.7 . . ?
C1_4 C6_4 H6_4 119.7 . . ?
C2_4 C3_4 C4_4 120.3(2) . . ?
C2_4 C3_4 H3_4 119.9 . . ?
C4_4 C3_4 H3_4 119.9 . . ?
C4_4 C5_4 C6_4 120.8(2) . . ?
C4_4 C5_4 H5_4 119.6 . . ?
C6_4 C5_4 H5_4 119.6 . . ?
C5_4 C4_4 C3_4 119.3(2) . . ?
C5_4 C4_4 H4_4 120.4 . . ?
C3_4 C4_4 H4_4 120.4 . . ?

loop_
_geom_bond_atom_site_label_1
_geom_bond_atom_site_label_2
_geom_bond_distance
_geom_bond_site_symmetry_2
_geom_bond_publ_flag
S1_1 C8_1 1.739(2) . ?
S1_1 B1_1 1.789(2) . ?
B1_1 C1_1 1.543(3) . ?
B1_1 C1_2 1.568(3) . ?
C1_1 C2_1 1.374(3) . ?
C1_1 C1_3 1.504(3) . ?
C2_1 C3_1 1.470(3) . ?
C2_1 C1_4 1.496(3) . ?
C3_1 C8_1 1.415(3) . ?
C3_1 C4_1 1.416(3) . ?
C4_1 C5_1 1.382(3) . ?
C4_1 H7_1 0.9500 . ?
C5_1 C6_1 1.390(4) . ?
C5_1 H6_1 0.9500 . ?
C6_1 C7_1 1.374(3) . ?
C6_1 H5_1 0.9500 . ?
C7_1 C8_1 1.400(3) . ?
C7_1 H4_1 0.9500 . ?
C1_2 C6_2 1.402(3) . ?
C1_2 C2_2 1.414(3) . ?
C2_2 C3_2 1.380(3) . ?
C2_2 H2_2 0.9500 . ?
C3_2 C4_2 1.394(3) . ?
C3_2 H3_2 0.9500 . ?
C4_2 C5_2 1.388(3) . ?
C4_2 C7_2 1.507(3) . ?
C5_2 C6_2 1.398(3) . ?
C5_2 H5_2 0.9500 . ?
C6_2 H6_2 0.9500 . ?
C7_2 H7A_2 0.9800 . ?
C7_2 H7B_2 0.9800 . ?
C7_2 H7C_2 0.9800 . ?
C1_3 C2_3 1.388(3) . ?
C1_3 C6_3 1.391(3) . ?
C2_3 C3_3 1.397(3) . ?
C2_3 H2_3 0.9500 . ?
C3_3 C4_3 1.377(4) . ?
C3_3 H3_3 0.9500 . ?
C4_3 C5_3 1.391(4) . ?
C4_3 H4_3 0.9500 . ?
C5_3 C6_3 1.393(3) . ?
C5_3 H5_3 0.9500 . ?
C6_3 H6_3 0.9500 . ?
C1_4 C6_4 1.395(3) . ?
C1_4 C2_4 1.396(3) . ?
C2_4 C3_4 1.386(3) . ?
C2_4 H2_4 0.9500 . ?
C6_4 C5_4 1.393(3) . ?
C6_4 H6_4 0.9500 . ?
C3_4 C4_4 1.389(3) . ?
C3_4 H3_4 0.9500 . ?
C5_4 C4_4 1.374(3) . ?
C5_4 H5_4 0.9500 . ?
C4_4 H4_4 0.9500 . ?

loop_
_geom_torsion_atom_site_label_1
_geom_torsion_atom_site_label_2
_geom_torsion_atom_site_label_3
_geom_torsion_atom_site_label_4
_geom_torsion
_geom_torsion_site_symmetry_1
_geom_torsion_site_symmetry_2
_geom_torsion_site_symmetry_3
_geom_torsion_site_symmetry_4
_geom_torsion_publ_flag
C8_1 S1_1 B1_1 C1_1 2.3(2) . . . . ?
C8_1 S1_1 B1_1 C1_2 -177.45(15) . . . . ?
C1_2 B1_1 C1_1 C2_1 178.31(19) . . . . ?
S1_1 B1_1 C1_1 C2_1 -1.4(3) . . . . ?
C1_2 B1_1 C1_1 C1_3 -2.6(3) . . . . ?
S1_1 B1_1 C1_1 C1_3 177.69(15) . . . . ?
C1_3 C1_1 C2_1 C3_1 -178.57(18) . . . . ?
B1_1 C1_1 C2_1 C3_1 0.5(3) . . . . ?
C1_3 C1_1 C2_1 C1_4 2.0(3) . . . . ?
B1_1 C1_1 C2_1 C1_4 -178.92(19) . . . . ?
C1_1 C2_1 C3_1 C8_1 -1.0(3) . . . . ?
C1_4 C2_1 C3_1 C8_1 178.42(19) . . . . ?
C1_1 C2_1 C3_1 C4_1 179.77(19) . . . . ?
C1_4 C2_1 C3_1 C4_1 -0.8(3) . . . . ?
C8_1 C3_1 C4_1 C5_1 0.4(3) . . . . ?
C2_1 C3_1 C4_1 C5_1 179.7(2) . . . . ?
C3_1 C4_1 C5_1 C6_1 -1.4(4) . . . . ?
C4_1 C5_1 C6_1 C7_1 0.9(4) . . . . ?
C5_1 C6_1 C7_1 C8_1 0.5(4) . . . . ?
C6_1 C7_1 C8_1 C3_1 -1.5(4) . . . . ?
C6_1 C7_1 C8_1 S1_1 177.81(18) . . . . ?
C4_1 C3_1 C8_1 C7_1 1.0(3) . . . . ?
C2_1 C3_1 C8_1 C7_1 -178.2(2) . . . . ?
C4_1 C3_1 C8_1 S1_1 -178.26(16) . . . . ?
C2_1 C3_1 C8_1 S1_1 2.5(3) . . . . ?
B1_1 S1_1 C8_1 C7_1 177.76(17) . . . . ?
B1_1 S1_1 C8_1 C3_1 -2.9(2) . . . . ?
C1_1 B1_1 C1_2 C6_2 36.7(3) . . . . ?
S1_1 B1_1 C1_2 C6_2 -143.58(19) . . . . ?
C1_1 B1_1 C1_2 C2_2 -146.5(2) . . . . ?
S1_1 B1_1 C1_2 C2_2 33.2(3) . . . . ?
C6_2 C1_2 C2_2 C3_2 -2.0(3) . . . . ?
B1_1 C1_2 C2_2 C3_2 -179.0(2) . . . . ?
C1_2 C2_2 C3_2 C4_2 1.1(3) . . . . ?
C2_2 C3_2 C4_2 C5_2 1.3(3) . . . . ?
C2_2 C3_2 C4_2 C7_2 -177.6(2) . . . . ?
C3_2 C4_2 C5_2 C6_2 -2.7(3) . . . . ?
C7_2 C4_2 C5_2 C6_2 176.14(19) . . . . ?
C4_2 C5_2 C6_2 C1_2 1.8(3) . . . . ?
C2_2 C1_2 C6_2 C5_2 0.6(3) . . . . ?
B1_1 C1_2 C6_2 C5_2 177.4(2) . . . . ?
C2_1 C1_1 C1_3 C2_3 -106.3(2) . . . . ?
B1_1 C1_1 C1_3 C2_3 74.6(3) . . . . ?
C2_1 C1_1 C1_3 C6_3 76.0(3) . . . . ?
B1_1 C1_1 C1_3 C6_3 -103.1(2) . . . . ?
C6_3 C1_3 C2_3 C3_3 -0.7(3) . . . . ?
C1_1 C1_3 C2_3 C3_3 -178.5(2) . . . . ?
C1_3 C2_3 C3_3 C4_3 1.6(4) . . . . ?
C2_3 C3_3 C4_3 C5_3 -1.1(4) . . . . ?
C3_3 C4_3 C5_3 C6_3 -0.2(4) . . . . ?
C2_3 C1_3 C6_3 C5_3 -0.6(3) . . . . ?
C1_1 C1_3 C6_3 C5_3 177.2(2) . . . . ?
C4_3 C5_3 C6_3 C1_3 1.1(3) . . . . ?
C1_1 C2_1 C1_4 C6_4 69.3(3) . . . . ?
C3_1 C2_1 C1_4 C6_4 -110.1(2) . . . . ?
C1_1 C2_1 C1_4 C2_4 -109.6(2) . . . . ?
C3_1 C2_1 C1_4 C2_4 71.0(3) . . . . ?
C6_4 C1_4 C2_4 C3_4 -0.7(3) . . . . ?
C2_1 C1_4 C2_4 C3_4 178.23(19) . . . . ?
C2_4 C1_4 C6_4 C5_4 0.7(3) . . . . ?
C2_1 C1_4 C6_4 C5_4 -178.2(2) . . . . ?
C1_4 C2_4 C3_4 C4_4 0.5(3) . . . . ?
C1_4 C6_4 C5_4 C4_4 -0.5(3) . . . . ?
C6_4 C5_4 C4_4 C3_4 0.3(3) . . . . ?
C2_4 C3_4 C4_4 C5_4 -0.3(3) . . . . ?

loop_
_twin_individual_id
_twin_individual_mass_fraction_refined
_oxdiff_twin_reflns_isolated
_oxdiff_twin_reflns_overlapped
_twin_individual_twin_lattice_type
_twin_individual_twin_matrix_11
_twin_individual_twin_matrix_12
_twin_individual_twin_matrix_13
_twin_individual_twin_matrix_21
_twin_individual_twin_matrix_22
_twin_individual_twin_matrix_23
_twin_individual_twin_matrix_31
_twin_individual_twin_matrix_32
_twin_individual_twin_matrix_33
1 0.6640 10169 604 ref 1.0000 0.0000 0.0000 0.0000 1.0000 0.0000 0.0000 0.0000 1.0000
2 0.3360 10134 604 nmt -0.9946 -0.6999 -0.3641 0.8631 -0.3928 -0.3746 0.0018 -0.0006 0.9995
